data_4024893
loop_
_publ_author_name
'Junro Yoshino'
'Naokazu Kano'
'Takayuki Kawashima'

_publ_contact_author_address
;
Department of Chemistry, Graduate School of Science,
The University of Tokyo,
7-3-1 Hongo, Bunkyo-ku, Tokyo, 113-0033, Japan
;
_publ_contact_author_email kano@chem.s.u-tokyo.ac.jp
_publ_contact_author_fax +81-5800-6899
_publ_contact_author_name 'Naokazu Kano'
_publ_contact_author_phone +81-5841-4341
_publ_section_title
;
Fluorescence Properties of Simple N-Substituted Aldimines with a B-N
Interaction and Their Fluorescence Quenching by a Cyanide Ion
;
_journal_name_full 'Journal of Organic Chemistry'
_journal_page_first 7496
_journal_page_last 7503
_journal_paper_doi 10.1021/jo901733b
_journal_volume 74
_journal_year 2009
_chemical_formula_moiety 'C27 H15 B F10 N2'
_chemical_formula_sum 'C27 H15 B F10 N2'
_chemical_formula_weight 568.22
_space_group_IT_number 2
_symmetry_cell_setting triclinic
_symmetry_space_group_name_Hall '-P 1'
_symmetry_space_group_name_H-M 'P -1'
_atom_sites_solution_hydrogens geom
_atom_sites_solution_primary direct
_atom_sites_solution_secondary difmap
_audit_creation_method SHELXL-97
_cell_angle_alpha 102.499(3)
_cell_angle_beta 99.863(3)
_cell_angle_gamma 116.313(4)
_cell_formula_units_Z 2
_cell_length_a 10.685(2)
_cell_length_b 10.787(2)
_cell_length_c 12.3860(18)
_cell_measurement_reflns_used 3041
_cell_measurement_temperature 120(2)
_cell_measurement_theta_max 27.4835
_cell_measurement_theta_min 3.2438
_cell_volume 1189.6(4)
_computing_cell_refinement 'CrystalClear (Rigaku Corp., 2000)'
_computing_data_collection 'CrystalClear (Rigaku Corp., 2000)'
_computing_data_reduction 'CrystalClear (Rigaku Corp., 2000)'
_computing_structure_refinement 'SHELXL-97 (Sheldrick, 1997)'
_computing_structure_solution 'SHELXS-97 (Sheldrick, 1990)'
_diffrn_ambient_temperature 120(2)
_diffrn_detector_area_resol_mean 14.5666
_diffrn_measured_fraction_theta_full 0.987
_diffrn_measured_fraction_theta_max 0.987
_diffrn_measurement_details
;
scan:
    Number of images: 600
               Slice: -65.0000 - 115.0000
         Image width: 0.3000
            Exp time: 10.0000
       Rotation axis: Omega
               Omega: 0.0000
                 Chi: 45.0000
                 Phi: 0.0000
                 XTD: 55.1086
              2theta: 24.6499
scan:
    Number of images: 600
               Slice: -65.0000 - 115.0000
         Image width: 0.3000
            Exp time: 10.0000
       Rotation axis: Omega
               Omega: 0.0000
                 Chi: 45.0000
                 Phi: 90.0000
                 XTD: 55.1086
              2theta: 24.6499
scan:
    Number of images: 600
               Slice: -65.0000 - 115.0000
         Image width: 0.3000
            Exp time: 10.0000
       Rotation axis: Omega
               Omega: 0.0000
                 Chi: 45.0000
                 Phi: 180.0000
                 XTD: 55.1086
              2theta: 24.6499

;
_diffrn_measurement_device
;
Mercury CCD (2x2 bin mode)
;
_diffrn_measurement_device_details
;
AFC8: Eulerian 3-circle
;
_diffrn_measurement_method dtprofit.ref
_diffrn_orient_matrix_type d*Trek
_diffrn_orient_matrix_UB_11 0.0758
_diffrn_orient_matrix_UB_12 -0.0786
_diffrn_orient_matrix_UB_13 0.0098
_diffrn_orient_matrix_UB_21 -0.0234
_diffrn_orient_matrix_UB_22 -0.0921
_diffrn_orient_matrix_UB_23 0.0545
_diffrn_orient_matrix_UB_31 -0.0195
_diffrn_orient_matrix_UB_32 -0.0628
_diffrn_orient_matrix_UB_33 -0.0567
_diffrn_radiation_detector CCD
_diffrn_radiation_monochromator graphite
_diffrn_radiation_source 'fine-focus sealed tube'
_diffrn_radiation_type MoK\a
_diffrn_radiation_wavelength 0.71070
_diffrn_reflns_av_R_equivalents 0.0157
_diffrn_reflns_av_sigmaI/netI 0.0256
_diffrn_reflns_limit_h_max 12
_diffrn_reflns_limit_h_min -12
_diffrn_reflns_limit_k_max 12
_diffrn_reflns_limit_k_min -12
_diffrn_reflns_limit_l_max 14
_diffrn_reflns_limit_l_min -14
_diffrn_reflns_number 9632
_diffrn_reflns_reduction_process 'Lp corrections applied'
_diffrn_reflns_theta_full 25.00
_diffrn_reflns_theta_max 25.00
_diffrn_reflns_theta_min 3.25
_exptl_absorpt_coefficient_mu 0.148
_exptl_absorpt_correction_T_max 0.9710
_exptl_absorpt_correction_T_min 0.9431
_exptl_absorpt_correction_type multi-scan
_exptl_absorpt_process_details
;
Private communication, Jacobson, R. (1998)
;
_exptl_crystal_colour Orange
_exptl_crystal_density_diffrn 1.586
_exptl_crystal_density_method 'not measured'
_exptl_crystal_description Block
_exptl_crystal_F_000 572
_exptl_crystal_size_max 0.40
_exptl_crystal_size_mid 0.20
_exptl_crystal_size_min 0.18
_refine_diff_density_max 0.246
_refine_diff_density_min -0.180
_refine_diff_density_rms 0.039
_refine_ls_extinction_method none
_refine_ls_goodness_of_fit_ref 1.039
_refine_ls_hydrogen_treatment riding
_refine_ls_matrix_type full
_refine_ls_number_parameters 363
_refine_ls_number_reflns 4139
_refine_ls_number_restraints 0
_refine_ls_restrained_S_all 1.039
_refine_ls_R_factor_all 0.0372
_refine_ls_R_factor_gt 0.0316
_refine_ls_shift/su_max 0.000
_refine_ls_shift/su_mean 0.000
_refine_ls_structure_factor_coef Fsqd
_refine_ls_weighting_details 'calc w=1/[\s^2^(Fo^2^)+(0.0465P)^2^+0.2826P] where P=(Fo^2^+2Fc^2^)/3'
_refine_ls_weighting_scheme calc
_refine_ls_wR_factor_gt 0.0828
_refine_ls_wR_factor_ref 0.0872
_reflns_number_gt 3575
_reflns_number_total 4139
_reflns_threshold_expression >2sigma(I)
_cod_data_source_file jo901733b_si_003.cif
_cod_data_source_block 4c
_cod_depositor_comments
;
The following automatic conversions were performed:
'_exptl_absorpt_correction_type' value 'Multi-scan' changed to
'multi-scan' according to
'/home/saulius/struct/CIF-dictionaries/cif_core.dic' dictionary named
'cif_core.dic' version 2.4.1 from 2010-06-29.

Automatic conversion script
Id: cif_fix_enum 1527 2010-12-29 10:47:43Z saulius 

The following automatic conversions were performed:

data name '_atom_site_symetry_multiplicity' was replaced with
'_atom_site_symmetry_multiplicity' as specified in the replacement
file 'data/replacement-values/replacement_tags.lst'.

Automatic conversion script
Id: cif_correct_tags 9268 2022-04-12 08:56:07Z antanas 
;
_cod_database_code 4024893

loop_
_symmetry_equiv_pos_as_xyz
'x, y, z'
'-x, -y, -z'

loop_
_atom_site_label
_atom_site_type_symbol
_atom_site_fract_x
_atom_site_fract_y
_atom_site_fract_z
_atom_site_U_iso_or_equiv
_atom_site_adp_type
_atom_site_occupancy
_atom_site_symmetry_multiplicity
_atom_site_calc_flag
_atom_site_refinement_flags
_atom_site_disorder_assembly
_atom_site_disorder_group
B1 B 0.43951(18) 0.20785(17) 0.21271(13) 0.0193(3) Uani 1 1 d . . .
C1 C 0.61267(15) 0.27067(14) 0.23180(12) 0.0195(3) Uani 1 1 d . . .
C2 C 0.69409(16) 0.25030(15) 0.16046(12) 0.0228(3) Uani 1 1 d . . .
H1 H 0.6458 0.1810 0.0842 0.027 Uiso 1 1 calc R . .
C3 C 0.84651(17) 0.33190(16) 0.20117(13) 0.0257(3) Uani 1 1 d . . .
H2 H 0.9014 0.3161 0.1524 0.031 Uiso 1 1 calc R . .
C4 C 0.92040(16) 0.43607(16) 0.31161(13) 0.0255(3) Uani 1 1 d . . .
H3 H 1.0245 0.4912 0.3371 0.031 Uiso 1 1 calc R . .
C5 C 0.84244(16) 0.45949(15) 0.38443(12) 0.0223(3) Uani 1 1 d . . .
H4 H 0.8915 0.5304 0.4600 0.027 Uiso 1 1 calc R . .
C6 C 0.68988(15) 0.37590(14) 0.34365(12) 0.0195(3) Uani 1 1 d . . .
C7 C 0.58769(15) 0.37966(14) 0.40455(12) 0.0199(3) Uani 1 1 d . . .
H5 H 0.6170 0.4401 0.4827 0.024 Uiso 1 1 calc R . .
N1 N 0.45131(12) 0.29225(12) 0.34212(9) 0.0182(3) Uani 1 1 d . . .
C8 C 0.33080(15) 0.26255(14) 0.38750(12) 0.0190(3) Uani 1 1 d . . .
C9 C 0.34554(16) 0.26870(15) 0.50270(12) 0.0214(3) Uani 1 1 d . . .
H6 H 0.4379 0.2952 0.5526 0.026 Uiso 1 1 calc R . .
C10 C 0.22789(16) 0.23687(15) 0.54533(12) 0.0220(3) Uani 1 1 d . . .
H7 H 0.2414 0.2446 0.6248 0.026 Uiso 1 1 calc R . .
C11 C 0.08780(16) 0.19301(15) 0.47344(12) 0.0209(3) Uani 1 1 d . . .
C12 C 0.07511(16) 0.18844(16) 0.35706(12) 0.0228(3) Uani 1 1 d . . .
H8 H -0.0167 0.1627 0.3066 0.027 Uiso 1 1 calc R . .
C13 C 0.19372(16) 0.22072(15) 0.31531(12) 0.0218(3) Uani 1 1 d . . .
H9 H 0.1816 0.2143 0.2361 0.026 Uiso 1 1 calc R . .
N2 N -0.03076(13) 0.15381(14) 0.51413(10) 0.0264(3) Uani 1 1 d . . .
C14 C -0.01536(17) 0.16100(17) 0.63448(13) 0.0281(3) Uani 1 1 d . . .
H10 H 0.0459 0.1196 0.6576 0.042 Uiso 1 1 calc R . .
H11 H -0.1123 0.1048 0.6430 0.042 Uiso 1 1 calc R . .
H12 H 0.0307 0.2634 0.6840 0.042 Uiso 1 1 calc R . .
C15 C -0.17153(16) 0.12306(17) 0.44418(14) 0.0286(3) Uani 1 1 d . . .
H13 H -0.1616 0.2118 0.4288 0.043 Uiso 1 1 calc R . .
H14 H -0.2437 0.0915 0.4861 0.043 Uiso 1 1 calc R . .
H15 H -0.2043 0.0451 0.3704 0.043 Uiso 1 1 calc R . .
C16 C 0.33959(15) 0.03277(15) 0.19136(12) 0.0198(3) Uani 1 1 d . . .
C17 C 0.39236(16) -0.03219(16) 0.25822(12) 0.0238(3) Uani 1 1 d . . .
C18 C 0.31722(17) -0.17865(16) 0.24798(13) 0.0276(3) Uani 1 1 d . . .
C19 C 0.18106(17) -0.26874(15) 0.16747(14) 0.0281(4) Uani 1 1 d . . .
C20 C 0.12218(16) -0.21012(16) 0.10083(13) 0.0267(3) Uani 1 1 d . . .
C21 C 0.19979(16) -0.06285(16) 0.11418(12) 0.0235(3) Uani 1 1 d . . .
F1 F 0.52380(9) 0.05060(9) 0.34090(8) 0.0331(2) Uani 1 1 d . . .
F2 F 0.37484(11) -0.23251(10) 0.31722(9) 0.0427(3) Uani 1 1 d . . .
F3 F 0.10471(11) -0.41072(10) 0.15666(9) 0.0417(3) Uani 1 1 d . . .
F4 F -0.01305(10) -0.29631(10) 0.02340(8) 0.0398(3) Uani 1 1 d . . .
F5 F 0.13048(9) -0.01459(10) 0.04743(8) 0.0323(2) Uani 1 1 d . . .
C22 C 0.38512(15) 0.26943(15) 0.11570(12) 0.0201(3) Uani 1 1 d . . .
C23 C 0.37471(15) 0.39583(15) 0.13651(12) 0.0212(3) Uani 1 1 d . . .
C24 C 0.34089(15) 0.44895(15) 0.05040(13) 0.0225(3) Uani 1 1 d . . .
C25 C 0.31611(16) 0.37530(16) -0.06343(13) 0.0245(3) Uani 1 1 d . . .
C26 C 0.32870(16) 0.25118(16) -0.08878(12) 0.0257(3) Uani 1 1 d . . .
C27 C 0.36302(16) 0.20273(15) -0.00047(12) 0.0232(3) Uani 1 1 d . . .
F6 F 0.40052(10) 0.47726(9) 0.24613(7) 0.0282(2) Uani 1 1 d . . .
F7 F 0.33428(10) 0.57273(9) 0.07674(8) 0.0311(2) Uani 1 1 d . . .
F8 F 0.28474(10) 0.42568(10) -0.14800(8) 0.0348(2) Uani 1 1 d . . .
F9 F 0.30920(11) 0.18010(10) -0.19907(7) 0.0385(2) Uani 1 1 d . . .
F10 F 0.37620(10) 0.08162(9) -0.03166(7) 0.0303(2) Uani 1 1 d . . .

loop_
_atom_site_aniso_label
_atom_site_aniso_U_11
_atom_site_aniso_U_22
_atom_site_aniso_U_33
_atom_site_aniso_U_23
_atom_site_aniso_U_13
_atom_site_aniso_U_12
B1 0.0207(8) 0.0197(8) 0.0165(7) 0.0025(6) 0.0046(6) 0.0113(7)
C1 0.0223(8) 0.0171(7) 0.0208(7) 0.0079(6) 0.0054(6) 0.0110(6)
C2 0.0267(8) 0.0212(7) 0.0224(7) 0.0072(6) 0.0081(6) 0.0134(6)
C3 0.0272(8) 0.0290(8) 0.0297(8) 0.0144(7) 0.0148(7) 0.0169(7)
C4 0.0183(7) 0.0260(8) 0.0322(8) 0.0133(6) 0.0076(6) 0.0095(6)
C5 0.0213(8) 0.0184(7) 0.0234(7) 0.0072(6) 0.0026(6) 0.0083(6)
C6 0.0215(7) 0.0172(7) 0.0214(7) 0.0076(6) 0.0050(6) 0.0110(6)
C7 0.0226(8) 0.0178(7) 0.0180(7) 0.0042(6) 0.0035(6) 0.0108(6)
N1 0.0192(6) 0.0189(6) 0.0178(6) 0.0056(5) 0.0052(5) 0.0109(5)
C8 0.0211(7) 0.0185(7) 0.0189(7) 0.0050(5) 0.0059(6) 0.0117(6)
C9 0.0207(7) 0.0223(7) 0.0200(7) 0.0055(6) 0.0027(6) 0.0116(6)
C10 0.0254(8) 0.0243(7) 0.0177(7) 0.0073(6) 0.0068(6) 0.0133(6)
C11 0.0231(8) 0.0185(7) 0.0234(7) 0.0065(6) 0.0080(6) 0.0121(6)
C12 0.0217(8) 0.0258(7) 0.0227(7) 0.0073(6) 0.0035(6) 0.0148(6)
C13 0.0240(8) 0.0260(7) 0.0172(7) 0.0071(6) 0.0058(6) 0.0142(6)
N2 0.0224(7) 0.0355(7) 0.0242(6) 0.0114(6) 0.0096(5) 0.0153(6)
C14 0.0294(9) 0.0311(8) 0.0259(8) 0.0099(7) 0.0126(7) 0.0153(7)
C15 0.0235(8) 0.0319(8) 0.0343(8) 0.0128(7) 0.0108(7) 0.0155(7)
C16 0.0188(7) 0.0209(7) 0.0195(7) 0.0040(6) 0.0069(6) 0.0106(6)
C17 0.0206(8) 0.0233(7) 0.0244(7) 0.0048(6) 0.0046(6) 0.0106(6)
C18 0.0335(9) 0.0257(8) 0.0322(8) 0.0134(7) 0.0148(7) 0.0185(7)
C19 0.0294(9) 0.0170(7) 0.0371(9) 0.0074(6) 0.0204(7) 0.0081(7)
C20 0.0178(8) 0.0255(8) 0.0253(8) 0.0000(6) 0.0091(6) 0.0043(6)
C21 0.0214(8) 0.0273(8) 0.0221(7) 0.0057(6) 0.0070(6) 0.0135(6)
F1 0.0270(5) 0.0283(5) 0.0356(5) 0.0114(4) -0.0043(4) 0.0115(4)
F2 0.0518(6) 0.0343(5) 0.0504(6) 0.0243(5) 0.0131(5) 0.0247(5)
F3 0.0422(6) 0.0209(5) 0.0565(6) 0.0129(4) 0.0263(5) 0.0073(4)
F4 0.0193(5) 0.0335(5) 0.0413(6) -0.0013(4) 0.0045(4) 0.0004(4)
F5 0.0226(5) 0.0343(5) 0.0319(5) 0.0085(4) -0.0018(4) 0.0123(4)
C22 0.0168(7) 0.0205(7) 0.0209(7) 0.0060(6) 0.0045(6) 0.0085(6)
C23 0.0186(7) 0.0206(7) 0.0206(7) 0.0029(6) 0.0048(6) 0.0086(6)
C24 0.0177(7) 0.0192(7) 0.0307(8) 0.0092(6) 0.0068(6) 0.0090(6)
C25 0.0195(8) 0.0274(8) 0.0258(8) 0.0143(6) 0.0041(6) 0.0097(6)
C26 0.0264(8) 0.0281(8) 0.0171(7) 0.0051(6) 0.0044(6) 0.0112(7)
C27 0.0242(8) 0.0210(7) 0.0231(7) 0.0041(6) 0.0054(6) 0.0124(6)
F6 0.0393(5) 0.0259(4) 0.0217(4) 0.0044(4) 0.0082(4) 0.0200(4)
F7 0.0359(5) 0.0272(5) 0.0398(5) 0.0148(4) 0.0128(4) 0.0214(4)
F8 0.0390(6) 0.0378(5) 0.0299(5) 0.0193(4) 0.0055(4) 0.0191(4)
F9 0.0566(6) 0.0411(5) 0.0168(4) 0.0070(4) 0.0068(4) 0.0264(5)
F10 0.0452(6) 0.0275(5) 0.0219(4) 0.0047(4) 0.0083(4) 0.0234(4)

loop_
_atom_type_symbol
_atom_type_description
_atom_type_scat_dispersion_real
_atom_type_scat_dispersion_imag
_atom_type_scat_source
C C 0.0033 0.0016 'International Tables Vol C Tables 4.2.6.8 and 6.1.1.4'
H H 0.0000 0.0000 'International Tables Vol C Tables 4.2.6.8 and 6.1.1.4'
B B 0.0013 0.0007 'International Tables Vol C Tables 4.2.6.8 and 6.1.1.4'
N N 0.0061 0.0033 'International Tables Vol C Tables 4.2.6.8 and 6.1.1.4'
F F 0.0171 0.0103 'International Tables Vol C Tables 4.2.6.8 and 6.1.1.4'

loop_
_geom_angle_atom_site_label_1
_geom_angle_atom_site_label_2
_geom_angle_atom_site_label_3
_geom_angle
_geom_angle_site_symmetry_1
_geom_angle_site_symmetry_3
_geom_angle_publ_flag
C1 B1 N1 97.71(10) . . ?
C1 B1 C22 106.12(11) . . ?
N1 B1 C22 112.37(11) . . ?
C1 B1 C16 116.67(11) . . ?
N1 B1 C16 106.15(11) . . ?
C22 B1 C16 116.37(12) . . ?
C2 C1 C6 117.72(13) . . ?
C2 C1 B1 133.86(13) . . ?
C6 C1 B1 108.20(12) . . ?
C1 C2 C3 119.76(13) . . ?
C1 C2 H1 120.1 . . ?
C3 C2 H1 120.1 . . ?
C4 C3 C2 121.52(14) . . ?
C4 C3 H2 119.2 . . ?
C2 C3 H2 119.2 . . ?
C5 C4 C3 120.09(14) . . ?
C5 C4 H3 120.0 . . ?
C3 C4 H3 120.0 . . ?
C4 C5 C6 118.05(13) . . ?
C4 C5 H4 121.0 . . ?
C6 C5 H4 121.0 . . ?
C5 C6 C1 122.84(13) . . ?
C5 C6 C7 127.57(13) . . ?
C1 C6 C7 109.59(12) . . ?
N1 C7 C6 113.42(12) . . ?
N1 C7 H5 123.3 . . ?
C6 C7 H5 123.3 . . ?
C7 N1 C8 123.70(12) . . ?
C7 N1 B1 110.75(11) . . ?
C8 N1 B1 125.11(11) . . ?
C9 C8 C13 118.59(13) . . ?
C9 C8 N1 121.18(12) . . ?
C13 C8 N1 120.18(12) . . ?
C10 C9 C8 120.88(13) . . ?
C10 C9 H6 119.6 . . ?
C8 C9 H6 119.6 . . ?
C9 C10 C11 121.42(13) . . ?
C9 C10 H7 119.3 . . ?
C11 C10 H7 119.3 . . ?
N2 C11 C10 121.44(13) . . ?
N2 C11 C12 121.65(13) . . ?
C10 C11 C12 116.90(13) . . ?
C13 C12 C11 121.16(13) . . ?
C13 C12 H8 119.4 . . ?
C11 C12 H8 119.4 . . ?
C12 C13 C8 120.99(13) . . ?
C12 C13 H9 119.5 . . ?
C8 C13 H9 119.5 . . ?
C11 N2 C15 121.52(12) . . ?
C11 N2 C14 120.92(12) . . ?
C15 N2 C14 117.03(12) . . ?
N2 C14 H10 109.5 . . ?
N2 C14 H11 109.5 . . ?
H10 C14 H11 109.5 . . ?
N2 C14 H12 109.5 . . ?
H10 C14 H12 109.5 . . ?
H11 C14 H12 109.5 . . ?
N2 C15 H13 109.5 . . ?
N2 C15 H14 109.5 . . ?
H13 C15 H14 109.5 . . ?
N2 C15 H15 109.5 . . ?
H13 C15 H15 109.5 . . ?
H14 C15 H15 109.5 . . ?
C21 C16 C17 113.60(13) . . ?
C21 C16 B1 126.94(13) . . ?
C17 C16 B1 119.42(12) . . ?
F1 C17 C18 116.13(13) . . ?
F1 C17 C16 119.52(12) . . ?
C18 C17 C16 124.34(13) . . ?
F2 C18 C19 119.99(13) . . ?
F2 C18 C17 120.70(14) . . ?
C19 C18 C17 119.30(14) . . ?
F3 C19 C20 120.37(14) . . ?
F3 C19 C18 120.66(14) . . ?
C20 C19 C18 118.94(13) . . ?
F4 C20 C19 119.71(13) . . ?
F4 C20 C21 120.07(14) . . ?
C19 C20 C21 120.22(14) . . ?
F5 C21 C20 115.75(13) . . ?
F5 C21 C16 120.68(13) . . ?
C20 C21 C16 123.56(14) . . ?
C27 C22 C23 113.54(13) . . ?
C27 C22 B1 118.99(12) . . ?
C23 C22 B1 126.96(12) . . ?
F6 C23 C24 115.48(12) . . ?
F6 C23 C22 120.61(12) . . ?
C24 C23 C22 123.90(13) . . ?
F7 C24 C25 119.55(13) . . ?
F7 C24 C23 120.80(13) . . ?
C25 C24 C23 119.64(13) . . ?
F8 C25 C24 120.60(13) . . ?
F8 C25 C26 120.45(13) . . ?
C24 C25 C26 118.92(13) . . ?
F9 C26 C27 120.71(13) . . ?
F9 C26 C25 119.84(13) . . ?
C27 C26 C25 119.45(13) . . ?
F10 C27 C26 116.15(12) . . ?
F10 C27 C22 119.34(12) . . ?
C26 C27 C22 124.51(13) . . ?

loop_
_geom_bond_atom_site_label_1
_geom_bond_atom_site_label_2
_geom_bond_distance
_geom_bond_site_symmetry_2
_geom_bond_publ_flag
B1 C1 1.615(2) . ?
B1 N1 1.6160(18) . ?
B1 C22 1.634(2) . ?
B1 C16 1.636(2) . ?
C1 C2 1.391(2) . ?
C1 C6 1.4093(19) . ?
C2 C3 1.392(2) . ?
C2 H1 0.9500 . ?
C3 C4 1.391(2) . ?
C3 H2 0.9500 . ?
C4 C5 1.384(2) . ?
C4 H3 0.9500 . ?
C5 C6 1.394(2) . ?
C5 H4 0.9500 . ?
C6 C7 1.439(2) . ?
C7 N1 1.3003(18) . ?
C7 H5 0.9500 . ?
N1 C8 1.4272(18) . ?
C8 C9 1.3921(19) . ?
C8 C13 1.392(2) . ?
C9 C10 1.379(2) . ?
C9 H6 0.9500 . ?
C10 C11 1.411(2) . ?
C10 H7 0.9500 . ?
C11 N2 1.3689(19) . ?
C11 C12 1.412(2) . ?
C12 C13 1.381(2) . ?
C12 H8 0.9500 . ?
C13 H9 0.9500 . ?
N2 C15 1.4525(19) . ?
N2 C14 1.4526(19) . ?
C14 H10 0.9800 . ?
C14 H11 0.9800 . ?
C14 H12 0.9800 . ?
C15 H13 0.9800 . ?
C15 H14 0.9800 . ?
C15 H15 0.9800 . ?
C16 C21 1.388(2) . ?
C16 C17 1.392(2) . ?
C17 F1 1.3484(16) . ?
C17 C18 1.382(2) . ?
C18 F2 1.3431(17) . ?
C18 C19 1.373(2) . ?
C19 F3 1.3399(17) . ?
C19 C20 1.370(2) . ?
C20 F4 1.3492(17) . ?
C20 C21 1.382(2) . ?
C21 F5 1.3496(17) . ?
C22 C27 1.389(2) . ?
C22 C23 1.389(2) . ?
C23 F6 1.3535(16) . ?
C23 C24 1.383(2) . ?
C24 F7 1.3406(16) . ?
C24 C25 1.375(2) . ?
C25 F8 1.3387(16) . ?
C25 C26 1.379(2) . ?
C26 F9 1.3434(17) . ?
C26 C27 1.373(2) . ?
C27 F10 1.3561(16) . ?

loop_
_geom_torsion_atom_site_label_1
_geom_torsion_atom_site_label_2
_geom_torsion_atom_site_label_3
_geom_torsion_atom_site_label_4
_geom_torsion
_geom_torsion_site_symmetry_1
_geom_torsion_site_symmetry_2
_geom_torsion_site_symmetry_3
_geom_torsion_site_symmetry_4
_geom_torsion_publ_flag
N1 B1 C1 C2 -179.81(14) . . . . ?
C22 B1 C1 C2 -63.78(19) . . . . ?
C16 B1 C1 C2 67.7(2) . . . . ?
N1 B1 C1 C6 -5.50(13) . . . . ?
C22 B1 C1 C6 110.53(12) . . . . ?
C16 B1 C1 C6 -117.97(13) . . . . ?
C6 C1 C2 C3 0.6(2) . . . . ?
B1 C1 C2 C3 174.45(14) . . . . ?
C1 C2 C3 C4 -1.1(2) . . . . ?
C2 C3 C4 C5 0.7(2) . . . . ?
C3 C4 C5 C6 0.2(2) . . . . ?
C4 C5 C6 C1 -0.7(2) . . . . ?
C4 C5 C6 C7 178.73(13) . . . . ?
C2 C1 C6 C5 0.3(2) . . . . ?
B1 C1 C6 C5 -175.01(12) . . . . ?
C2 C1 C6 C7 -179.18(12) . . . . ?
B1 C1 C6 C7 5.46(15) . . . . ?
C5 C6 C7 N1 177.62(13) . . . . ?
C1 C6 C7 N1 -2.87(16) . . . . ?
C6 C7 N1 C8 171.56(11) . . . . ?
C6 C7 N1 B1 -1.12(16) . . . . ?
C1 B1 N1 C7 3.99(14) . . . . ?
C22 B1 N1 C7 -107.04(13) . . . . ?
C16 B1 N1 C7 124.70(12) . . . . ?
C1 B1 N1 C8 -168.57(11) . . . . ?
C22 B1 N1 C8 80.40(16) . . . . ?
C16 B1 N1 C8 -47.85(16) . . . . ?
C7 N1 C8 C9 -28.96(19) . . . . ?
B1 N1 C8 C9 142.67(13) . . . . ?
C7 N1 C8 C13 153.70(13) . . . . ?
B1 N1 C8 C13 -34.67(19) . . . . ?
C13 C8 C9 C10 -1.2(2) . . . . ?
N1 C8 C9 C10 -178.62(12) . . . . ?
C8 C9 C10 C11 1.8(2) . . . . ?
C9 C10 C11 N2 176.44(13) . . . . ?
C9 C10 C11 C12 -2.2(2) . . . . ?
N2 C11 C12 C13 -176.52(13) . . . . ?
C10 C11 C12 C13 2.1(2) . . . . ?
C11 C12 C13 C8 -1.7(2) . . . . ?
C9 C8 C13 C12 1.2(2) . . . . ?
N1 C8 C13 C12 178.57(12) . . . . ?
C10 C11 N2 C15 173.63(13) . . . . ?
C12 C11 N2 C15 -7.8(2) . . . . ?
C10 C11 N2 C14 2.2(2) . . . . ?
C12 C11 N2 C14 -179.19(13) . . . . ?
C1 B1 C16 C21 -140.36(14) . . . . ?
N1 B1 C16 C21 112.08(15) . . . . ?
C22 B1 C16 C21 -13.8(2) . . . . ?
C1 B1 C16 C17 42.27(18) . . . . ?
N1 B1 C16 C17 -65.29(16) . . . . ?
C22 B1 C16 C17 168.85(12) . . . . ?
C21 C16 C17 F1 -176.54(12) . . . . ?
B1 C16 C17 F1 1.2(2) . . . . ?
C21 C16 C17 C18 2.0(2) . . . . ?
B1 C16 C17 C18 179.72(13) . . . . ?
F1 C17 C18 F2 -0.3(2) . . . . ?
C16 C17 C18 F2 -178.92(13) . . . . ?
F1 C17 C18 C19 178.44(13) . . . . ?
C16 C17 C18 C19 -0.2(2) . . . . ?
F2 C18 C19 F3 -0.3(2) . . . . ?
C17 C18 C19 F3 -179.06(13) . . . . ?
F2 C18 C19 C20 177.56(13) . . . . ?
C17 C18 C19 C20 -1.2(2) . . . . ?
F3 C19 C20 F4 -0.4(2) . . . . ?
C18 C19 C20 F4 -178.31(13) . . . . ?
F3 C19 C20 C21 178.44(13) . . . . ?
C18 C19 C20 C21 0.6(2) . . . . ?
F4 C20 C21 F5 1.07(19) . . . . ?
C19 C20 C21 F5 -177.81(12) . . . . ?
F4 C20 C21 C16 -179.62(13) . . . . ?
C19 C20 C21 C16 1.5(2) . . . . ?
C17 C16 C21 F5 176.60(12) . . . . ?
B1 C16 C21 F5 -0.9(2) . . . . ?
C17 C16 C21 C20 -2.7(2) . . . . ?
B1 C16 C21 C20 179.83(13) . . . . ?
C1 B1 C22 C27 77.38(15) . . . . ?
N1 B1 C22 C27 -176.96(12) . . . . ?
C16 B1 C22 C27 -54.30(18) . . . . ?
C1 B1 C22 C23 -93.86(16) . . . . ?
N1 B1 C22 C23 11.8(2) . . . . ?
C16 B1 C22 C23 134.47(14) . . . . ?
C27 C22 C23 F6 -176.80(12) . . . . ?
B1 C22 C23 F6 -5.2(2) . . . . ?
C27 C22 C23 C24 2.0(2) . . . . ?
B1 C22 C23 C24 173.68(14) . . . . ?
F6 C23 C24 F7 -0.34(19) . . . . ?
C22 C23 C24 F7 -179.23(13) . . . . ?
F6 C23 C24 C25 178.58(12) . . . . ?
C22 C23 C24 C25 -0.3(2) . . . . ?
F7 C24 C25 F8 -0.4(2) . . . . ?
C23 C24 C25 F8 -179.29(13) . . . . ?
F7 C24 C25 C26 177.58(13) . . . . ?
C23 C24 C25 C26 -1.4(2) . . . . ?
F8 C25 C26 F9 -0.1(2) . . . . ?
C24 C25 C26 F9 -178.03(13) . . . . ?
F8 C25 C26 C27 179.06(13) . . . . ?
C24 C25 C26 C27 1.1(2) . . . . ?
F9 C26 C27 F10 0.3(2) . . . . ?
C25 C26 C27 F10 -178.83(13) . . . . ?
F9 C26 C27 C22 179.96(14) . . . . ?
C25 C26 C27 C22 0.8(2) . . . . ?
C23 C22 C27 F10 177.33(12) . . . . ?
B1 C22 C27 F10 5.0(2) . . . . ?
C23 C22 C27 C26 -2.3(2) . . . . ?
B1 C22 C27 C26 -174.68(14) . . . . ?
